data_7704755
loop_
_publ_author_name
'Zhu, Bei'
'Jiang, Jianhua'
'Zhu, Tianyu'
'Yang, Haoming'
'Jin, Yong'
'L\"u, Minfeng'

_publ_section_title
;
 Synthesis, crystal structures, and magnetic properties of one-dimensional
 alkali metal copper chlor-tellurites
 A(NH<sub>4</sub>)Cu<sub>4</sub>Te<sub>2</sub>O<sub>6</sub>Cl<sub>6</sub>
 (A = K, Cs), NaCu<sub>4</sub>Te<sub>2</sub>Cl<sub>5</sub>O<sub>6</sub>
 and
 Rb<sub>3</sub>(NH<sub>4</sub>)<sub>2</sub>Cu<sub>12</sub>Te<sub>6</sub>Cl<sub>16.5</sub>O<sub>18</sub>(OH)<sub>0.5</sub>.
;
_journal_issue 28
_journal_name_full 'Dalton transactions (Cambridge, England : 2003)'
_journal_page_first 9751
_journal_page_last 9761
_journal_paper_doi 10.1039/d0dt00037j
_journal_volume 49
_journal_year 2020
_chemical_formula_sum 'Cl16.5 Cu12 H8.5 N2 O18.5 Rb3 Te6'
_chemical_formula_weight 2702.1
_space_group_IT_number 11
_space_group_name_Hall '-P 2yb'
_space_group_name_H-M_alt 'P 1 21/m 1'
_symmetry_cell_setting monoclinic
_symmetry_Int_Tables_number 11
_symmetry_space_group_name_Hall '-P 2yb'
_symmetry_space_group_name_H-M 'P 1 21/m 1'
_audit_update_record
;
2019-12-28 deposited with the CCDC.	2020-06-19 downloaded from the CCDC.
;
_cell_angle_alpha 90
_cell_angle_beta 97.244(3)
_cell_angle_gamma 90
_cell_formula_units_Z 2
_cell_length_a 24.6407(12)
_cell_length_b 9.2132(4)
_cell_length_c 10.6107(5)
_cell_measurement_reflns_used 980
_cell_measurement_temperature 293
_cell_measurement_theta_max 30.685
_cell_measurement_theta_min 2.41
_cell_volume 2389.61(19)
_diffrn_ambient_temperature 293
_diffrn_measured_fraction_theta_full 0.99
_diffrn_measured_fraction_theta_max 0.99
_diffrn_measurement_device CCD
_diffrn_measurement_device_type 'Bruker Smart APEX II'
_diffrn_radiation_monochromator graphite
_diffrn_radiation_probe x-ray
_diffrn_radiation_source 'X-ray tube'
_diffrn_radiation_type 'Mo K\a'
_diffrn_radiation_wavelength 0.71073
_diffrn_reflns_av_R_equivalents 0.0855
_diffrn_reflns_av_unetI/netI 0.0814
_diffrn_reflns_limit_h_max 32
_diffrn_reflns_limit_h_min -32
_diffrn_reflns_limit_k_max 12
_diffrn_reflns_limit_k_min -12
_diffrn_reflns_limit_l_max 14
_diffrn_reflns_limit_l_min -14
_diffrn_reflns_number 28928
_diffrn_reflns_theta_full 28.41
_diffrn_reflns_theta_max 28.41
_diffrn_reflns_theta_min 2.01
_exptl_absorpt_coefficient_mu 12.827
_exptl_absorpt_correction_T_max 0.7457
_exptl_absorpt_correction_T_min 0.5505
_exptl_absorpt_correction_type multi-scan
_exptl_absorpt_process_details Bruker
_exptl_crystal_colour 'dark green'
_exptl_crystal_density_diffrn 3.7554
_exptl_crystal_description transparent
_exptl_crystal_F_000 2444
_exptl_crystal_size_max 0.080
_exptl_crystal_size_mid 0.045
_exptl_crystal_size_min 0.020
_refine_diff_density_max 2.56
_refine_diff_density_min -1.96
_refine_ls_extinction_method none
_refine_ls_goodness_of_fit_gt 1.27
_refine_ls_goodness_of_fit_ref 1.14
_refine_ls_hydrogen_treatment constr
_refine_ls_number_constraints 27
_refine_ls_number_parameters 246
_refine_ls_number_reflns 6293
_refine_ls_number_restraints 0
_refine_ls_R_factor_all 0.0991
_refine_ls_R_factor_gt 0.0452
_refine_ls_shift/su_max 0.0418
_refine_ls_shift/su_mean 0.0048
_refine_ls_structure_factor_coef F
_refine_ls_weighting_details w=1/(\s^2^(F)+0.0004F^2^)
_refine_ls_weighting_scheme sigma
_refine_ls_wR_factor_gt 0.0544
_refine_ls_wR_factor_ref 0.0666
_reflns_number_gt 3467
_reflns_number_total 6293
_reflns_threshold_expression I>3\s(I)
_cod_data_source_file d0dt00037j2.cif
_cod_data_source_block RbCu4Te2O6Cl5
_cod_depositor_comments
;
The following automatic conversions were performed:

data item '_diffrn_radiation_probe' value 'X-ray' was changed to
'x-ray' in accordance with the
/home/data/users/saulius/crontab/automatic-downloads/rss-feeds/RSC/lib/dictionaries/cif_core.dic
dictionary named 'cif_core.dic' version 2.4.2 last updated on
2011-04-26.

Automatic conversion script
Id: cif_fix_values 7556 2019-12-06 15:28:31Z antanas 

 Adding full bibliography for 7704752--7704755.cif.
;
_cod_database_code 7704755

loop_
_space_group_symop_id
_space_group_symop_operation_xyz
1 x,y,z
2 -x,y+1/2,-z
3 -x,-y,-z
4 x,-y+1/2,z

loop_
_atom_site_label
_atom_site_type_symbol
_atom_site_fract_x
_atom_site_fract_y
_atom_site_fract_z
_atom_site_adp_type
_atom_site_U_iso_or_equiv
_atom_site_site_symmetry_multiplicity
_atom_site_occupancy
_atom_site_calc_flag
_atom_site_refinement_flags
_atom_site_disorder_assembly
_atom_site_disorder_group
Rb1 Rb 0.42794(7) 0.25 0.98399(19) Uani 0.0414(6) 2 1 d . . .
Rb2 Rb 0.27861(8) 0.75 0.85184(19) Uani 0.0430(7) 2 1 d . . .
Rb3 Rb 0.11843(10) 0.25 0.6873(2) Uani 0.0605(9) 2 1 d . . .
Cu1 Cu 0.48845(5) -0.42457(13) 0.37061(12) Uani 0.0165(4) 4 1 d . . .
Cu2 Cu 0.16059(5) 0.57739(13) 0.07596(12) Uani 0.0186(4) 4 1 d . . .
Cu3 Cu 0.16986(5) 0.42848(13) 0.33182(12) Uani 0.0174(4) 4 1 d . . .
Cu4 Cu 0.00023(5) 0.57690(13) 0.12530(12) Uani 0.0182(4) 4 1 d . . .
Cu5 Cu 0.32306(5) 0.07812(13) 0.24369(12) Uani 0.0183(4) 4 1 d . . .
Cu6 Cu 0.34165(5) -0.07199(13) 0.50202(12) Uani 0.0179(4) 4 1 d . . .
Te1 Te 0.09738(4) 0.75 0.31730(9) Uani 0.0145(3) 2 1 d . . .
Te2 Te 0.27164(4) 0.25 0.50233(9) Uani 0.0143(3) 2 1 d . . .
Te3 Te 0.06558(4) 0.75 -0.11387(9) Uani 0.0143(3) 2 1 d . . .
Te4 Te 0.45074(4) -0.25 0.64509(9) Uani 0.0141(3) 2 1 d . . .
Te5 Te 0.21995(4) 0.25 0.07363(9) Uani 0.0163(3) 2 1 d . . .
Te6 Te 0.37884(4) -0.25 0.22820(9) Uani 0.0153(3) 2 1 d . . .
Cl1 Cl 0.49757(12) -0.4808(3) 0.1685(3) Uani 0.0294(9) 4 1 d . . .
Cl2 Cl 0.17600(12) 0.5202(3) -0.1231(3) Uani 0.0313(9) 4 1 d . . .
Cl3 Cl 0.33202(12) 0.0191(3) 0.0411(3) Uani 0.0310(9) 4 1 d . . .
Cl4 Cl -0.00895(16) 0.4994(4) 0.3214(3) Uani 0.0500(13) 4 1 d . . .
Cl5 Cl 0.40966(15) 0.25 0.2974(4) Uani 0.0255(12) 2 1 d . . .
Cl6 Cl 0.17144(13) 0.5183(3) 0.5273(3) Uani 0.0344(10) 4 1 d . . .
Cl7 Cl -0.08000(15) 0.75 0.0335(4) Uani 0.0288(13) 2 1 d . . .
Cl8 Cl 0.34452(13) 0.0175(3) 0.6984(3) Uani 0.0349(10) 4 1 d . . .
Cl9 Cl 0.24424(14) 0.75 0.1589(4) Uani 0.0271(13) 2 1 d . . .
Cl10 Cl 0.0989(4) 0.25 0.2743(11) Uani 0.057(4) 2 0.5 d . . .
Cl11 Cl 0.2687(4) 0.75 0.4564(9) Uani 0.053(4) 2 0.5 d . . .
Cl12 Cl 0.4386(4) 0.25 0.5856(10) Uani 0.052(4) 2 0.5 d . . .
O1 O 0.0378(3) 0.75 0.1895(9) Uiso 0.016(2) 2 1 d . . .
O2 O 0.3794(3) -0.25 0.5551(9) Uiso 0.016(2) 2 1 d . . .
O3 O 0.2061(4) 0.25 0.3912(9) Uiso 0.021(2) 2 1 d . . .
O4 O 0.4484(3) -0.25 0.3237(9) Uiso 0.015(2) 2 1 d . . .
O5 O 0.1325(3) 0.5957(7) 0.2480(6) Uiso 0.0185(15) 4 1 d . . .
O6 O 0.1225(4) 0.75 0.0217(9) Uiso 0.018(2) 2 1 d . . .
O7 O -0.0302(3) 0.4053(8) 0.0440(7) Uiso 0.0219(16) 4 1 d . . .
O8 O 0.3036(3) 0.0951(7) 0.4229(6) Uiso 0.0205(16) 4 1 d . . .
O9 O 0.4740(3) -0.4053(7) 0.5513(6) Uiso 0.0188(15) 4 1 d . . .
O10 O 0.1891(3) 0.4043(7) 0.1571(6) Uiso 0.0189(15) 4 1 d . . .
O11 O 0.2828(4) 0.25 0.1942(9) Uiso 0.022(2) 2 1 d . . .
O12 O 0.3547(3) -0.0958(8) 0.3223(7) Uiso 0.0214(16) 4 1 d . . .
O13 O 0.0474(12) 0.25 0.478(3) Uiso 0.065(8) 2 0.5 d . . .
H1o13 H 0.039591 0.25 0.421957 Uiso 0.098 2 0.5 d . . .
N1 N 0.5867(8) 0.25 0.0717(17) Uiso 0.0742 2 1 d . . .
H1n1 H 0.415001 0.75 0.852194 Uiso 0.098 2 1 d . . .
H2n1 H 0.604294 0.321224 0.043893 Uiso 0.098 4 1 d . . .
H3n1 H 0.439001 0.75 0.98194 Uiso 0.098 2 1 d . . .
N2 N 0.246285 0.25 0.788383 Uiso 0.0949 2 1 d . . .
H1n2 H 0.241947 0.142528 0.777538 Uiso 0.098 4 1 d . . .
H2n2 H 0.280045 0.25 0.819138 Uiso 0.098 2 1 d . . .
H3n2 H 0.241148 0.25 0.870401 Uiso 0.098 2 1 d . . .

loop_
_atom_site_aniso_label
_atom_site_aniso_type_symbol
_atom_site_aniso_U_11
_atom_site_aniso_U_22
_atom_site_aniso_U_33
_atom_site_aniso_U_12
_atom_site_aniso_U_13
_atom_site_aniso_U_23
Rb1 Rb 0.0471(10) 0.0314(10) 0.0503(12) 0 0.0247(9) 0
Rb2 Rb 0.0562(11) 0.0312(11) 0.0457(12) 0 0.0221(10) 0
Rb3 Rb 0.1045(18) 0.0348(12) 0.0509(14) 0 0.0439(13) 0
Cu1 Cu 0.0205(6) 0.0104(6) 0.0186(7) 0.0033(5) 0.0026(5) 0.0008(5)
Cu2 Cu 0.0233(6) 0.0123(7) 0.0197(7) 0.0049(5) 0.0011(5) 0.0033(5)
Cu3 Cu 0.0211(6) 0.0115(7) 0.0190(7) 0.0039(5) 0.0003(5) 0.0010(5)
Cu4 Cu 0.0235(6) 0.0120(7) 0.0187(7) -0.0044(5) 0.0013(5) -0.0012(5)
Cu5 Cu 0.0211(6) 0.0128(7) 0.0208(7) 0.0052(5) 0.0015(5) 0.0018(5)
Cu6 Cu 0.0211(6) 0.0119(7) 0.0205(7) 0.0050(5) 0.0022(5) 0.0014(5)
Te1 Te 0.0163(4) 0.0117(5) 0.0150(5) 0 -0.0003(4) 0
Te2 Te 0.0151(4) 0.0110(5) 0.0164(5) 0 0.0008(4) 0
Te3 Te 0.0163(4) 0.0101(5) 0.0160(5) 0 0.0001(4) 0
Te4 Te 0.0185(4) 0.0093(5) 0.0145(5) 0 0.0020(4) 0
Te5 Te 0.0222(5) 0.0092(5) 0.0166(5) 0 -0.0008(4) 0
Te6 Te 0.0215(5) 0.0086(5) 0.0149(5) 0 -0.0011(4) 0
Cl1 Cl 0.0448(16) 0.0227(15) 0.0209(15) -0.0006(12) 0.0055(13) -0.0010(12)
Cl2 Cl 0.0457(16) 0.0252(16) 0.0244(16) -0.0053(13) 0.0098(13) -0.0015(12)
Cl3 Cl 0.0472(17) 0.0247(16) 0.0217(15) -0.0008(13) 0.0063(13) 0.0024(12)
Cl4 Cl 0.087(3) 0.043(2) 0.0207(17) -0.0255(19) 0.0099(17) 0.0008(14)
Cl5 Cl 0.0266(18) 0.026(2) 0.023(2) 0 0.0017(16) 0
Cl6 Cl 0.0554(18) 0.0290(17) 0.0193(15) 0.0026(14) 0.0069(14) -0.0037(12)
Cl7 Cl 0.0247(18) 0.030(2) 0.031(2) 0 0.0041(17) 0
Cl8 Cl 0.0548(18) 0.0290(17) 0.0207(15) 0.0099(14) 0.0045(14) -0.0023(12)
Cl9 Cl 0.0198(17) 0.029(2) 0.032(2) 0 0.0009(16) 0
Cl10 Cl 0.058(6) 0.053(7) 0.060(7) 0 0.009(6) 0
Cl11 Cl 0.044(5) 0.076(8) 0.039(6) 0 0.003(5) 0
Cl12 Cl 0.045(5) 0.053(7) 0.060(7) 0 0.010(5) 0

loop_
_atom_type_symbol
_atom_type_scat_dispersion_real
_atom_type_scat_dispersion_imag
_atom_type_scat_source
Cl 0.1484 0.1585 'International Tables Vol C tables 4.2.6.8 and 6.1.1.1'
Cu 0.3201 1.2651 'International Tables Vol C tables 4.2.6.8 and 6.1.1.1'
F 0.0171 0.0103 'International Tables Vol C tables 4.2.6.8 and 6.1.1.1'
H 0.0000 0.0000 'International Tables Vol C tables 4.2.6.8 and 6.1.1.1'
N 0.0061 0.0033 'International Tables Vol C tables 4.2.6.8 and 6.1.1.1'
O 0.0106 0.0060 'International Tables Vol C tables 4.2.6.8 and 6.1.1.1'
Rb -0.9393 2.9676 'International Tables Vol C tables 4.2.6.8 and 6.1.1.1'
Te -0.5308 1.6751 'International Tables Vol C tables 4.2.6.8 and 6.1.1.1'

loop_
_exptl_crystal_face_index_h
_exptl_crystal_face_index_k
_exptl_crystal_face_index_l
_exptl_crystal_face_perp_dist
? ? ? ?

loop_
_geom_angle_atom_site_label_1
_geom_angle_atom_site_label_2
_geom_angle_atom_site_label_3
_geom_angle_site_symmetry_1
_geom_angle_site_symmetry_2
_geom_angle_site_symmetry_3
_geom_angle
_geom_angle_publ_flag
Cl1 Rb1 Cl1 1_566 . 2_656 117.56(9) ?
Cl1 Rb1 Cl1 1_566 . 3_656 63.77(7) ?
Cl1 Rb1 Cl1 1_566 . 4_546 91.07(8) ?
Cl1 Rb1 Cl3 1_566 . 1_556 132.25(9) ?
Cl1 Rb1 Cl3 1_566 . 4_556 75.53(7) ?
Cl1 Rb1 Cl5 1_566 . 1_556 64.37(7) ?
Cl1 Rb1 H3n1 1_566 . 2_647 61.21(6) ?
Cl1 Rb1 Cl1 2_656 . 3_656 78.65(8) ?
Cl1 Rb1 Cl1 2_656 . 4_546 63.77(7) ?
Cl1 Rb1 Cl3 2_656 . 1_556 97.37(7) ?
Cl1 Rb1 Cl3 2_656 . 4_556 161.32(9) ?
Cl1 Rb1 Cl5 2_656 . 1_556 128.14(7) ?
Cl1 Rb1 H3n1 2_656 . 2_647 56.53(5) ?
Cl1 Rb1 Cl1 3_656 . 4_546 117.56(9) ?
Cl1 Rb1 Cl3 3_656 . 1_556 161.32(9) ?
Cl1 Rb1 Cl3 3_656 . 4_556 97.37(7) ?
Cl1 Rb1 Cl5 3_656 . 1_556 128.14(7) ?
Cl1 Rb1 H3n1 3_656 . 2_647 56.53(5) ?
Cl1 Rb1 Cl3 4_546 . 1_556 75.53(7) ?
Cl1 Rb1 Cl3 4_546 . 4_556 132.25(9) ?
Cl1 Rb1 Cl5 4_546 . 1_556 64.37(7) ?
Cl1 Rb1 H3n1 4_546 . 2_647 61.21(6) ?
Cl3 Rb1 Cl3 1_556 . 4_556 80.51(8) ?
Cl3 Rb1 Cl5 1_556 . 1_556 68.57(7) ?
Cl3 Rb1 H3n1 1_556 . 2_647 135.76(6) ?
Cl3 Rb1 Cl5 4_556 . 1_556 68.57(7) ?
Cl3 Rb1 H3n1 4_556 . 2_647 135.76(6) ?
Cl5 Rb1 H3n1 1_556 . 2_647 98.44(8) ?
Cl2 Rb2 Cl2 1_556 . 4_566 78.85(8) ?
Cl2 Rb2 Cl3 1_556 . 1_566 131.77(10) ?
Cl2 Rb2 Cl3 1_556 . 4_556 74.16(7) ?
Cl2 Rb2 Cl8 1_556 . 1_565 153.31(9) ?
Cl2 Rb2 Cl8 1_556 . 4_555 89.48(7) ?
Cl2 Rb2 Cl9 1_556 . 1_556 69.36(7) ?
Cl2 Rb2 N1 1_556 . 2_656 136.56(14) ?
Cl2 Rb2 H2n1 1_556 . 2_656 143.65(7) ?
Cl2 Rb2 H2n1 1_556 . 3_666 122.02(6) ?
Cl2 Rb2 Cl3 4_566 . 1_566 74.16(7) ?
Cl2 Rb2 Cl3 4_566 . 4_556 131.77(10) ?
Cl2 Rb2 Cl8 4_566 . 1_565 89.48(7) ?
Cl2 Rb2 Cl8 4_566 . 4_555 153.31(9) ?
Cl2 Rb2 Cl9 4_566 . 1_556 69.36(7) ?
Cl2 Rb2 N1 4_566 . 2_656 136.56(14) ?
Cl2 Rb2 H2n1 4_566 . 2_656 122.02(6) ?
Cl2 Rb2 H2n1 4_566 . 3_666 143.65(7) ?
Cl3 Rb2 Cl3 1_566 . 4_556 95.35(8) ?
Cl3 Rb2 Cl8 1_566 . 1_565 65.41(7) ?
Cl3 Rb2 Cl8 1_566 . 4_555 129.40(9) ?
Cl3 Rb2 Cl9 1_566 . 1_556 63.98(7) ?
Cl3 Rb2 N1 1_566 . 2_656 63.14(19) ?
Cl3 Rb2 H2n1 1_566 . 2_656 48.49(5) ?
Cl3 Rb2 H2n1 1_566 . 3_666 69.97(6) ?
Cl3 Rb2 Cl8 4_556 . 1_565 129.40(9) ?
Cl3 Rb2 Cl8 4_556 . 4_555 65.41(7) ?
Cl3 Rb2 Cl9 4_556 . 1_556 63.98(7) ?
Cl3 Rb2 N1 4_556 . 2_656 63.14(19) ?
Cl3 Rb2 H2n1 4_556 . 2_656 69.97(6) ?
Cl3 Rb2 H2n1 4_556 . 3_666 48.49(5) ?
Cl8 Rb2 Cl8 1_565 . 4_555 90.58(9) ?
Cl8 Rb2 Cl9 1_565 . 1_556 128.69(6) ?
Cl8 Rb2 N1 1_565 . 2_656 66.5(2) ?
Cl8 Rb2 H2n1 1_565 . 2_656 62.39(6) ?
Cl8 Rb2 H2n1 1_565 . 3_666 81.05(6) ?
Cl8 Rb2 Cl9 4_555 . 1_556 128.69(6) ?
Cl8 Rb2 N1 4_555 . 2_656 66.5(2) ?
Cl8 Rb2 H2n1 4_555 . 2_656 81.05(6) ?
Cl8 Rb2 H2n1 4_555 . 3_666 62.39(6) ?
Cl9 Rb2 N1 1_556 . 2_656 97.2(3) ?
Cl9 Rb2 H2n1 1_556 . 2_656 89.49(7) ?
Cl9 Rb2 H2n1 1_556 . 3_666 89.49(7) ?
N1 Rb2 H2n1 2_656 . 2_656 14.67(17) ?
N1 Rb2 H2n1 2_656 . 3_666 14.67(17) ?
H2n1 Rb2 H2n1 2_656 . 3_666 25.024(15) ?
Cu4 Rb3 Cu4 2_546 . 3_566 46.21(4) ?
Cu4 Rb3 Cl2 2_546 . 1_556 105.68(8) ?
Cu4 Rb3 Cl2 2_546 . 4_556 72.24(6) ?
Cu4 Rb3 Cl4 2_546 . 2_546 33.34(6) ?
Cu4 Rb3 Cl4 2_546 . 3_566 71.10(8) ?
Cu4 Rb3 Cl6 2_546 . . 152.47(8) ?
Cu4 Rb3 Cl6 2_546 . 4_555 107.97(6) ?
Cu4 Rb3 Cl7 2_546 . 2_546 40.27(6) ?
Cu4 Rb3 O13 2_546 . . 88.3(6) ?
Cu4 Rb3 H1o13 2_546 . . 92.06(6) ?
Cu4 Rb3 N2 2_546 . . 125.11(6) ?
Cu4 Rb3 H1n2 2_546 . . 116.36(5) ?
Cu4 Rb3 H1n2 2_546 . 4_555 133.22(6) ?
Cu4 Rb3 Cl2 3_566 . 1_556 72.24(6) ?
Cu4 Rb3 Cl2 3_566 . 4_556 105.68(8) ?
Cu4 Rb3 Cl4 3_566 . 2_546 71.10(8) ?
Cu4 Rb3 Cl4 3_566 . 3_566 33.34(6) ?
Cu4 Rb3 Cl6 3_566 . . 107.97(6) ?
Cu4 Rb3 Cl6 3_566 . 4_555 152.47(8) ?
Cu4 Rb3 Cl7 3_566 . 2_546 40.27(6) ?
Cu4 Rb3 O13 3_566 . . 88.3(6) ?
Cu4 Rb3 H1o13 3_566 . . 92.06(6) ?
Cu4 Rb3 N2 3_566 . . 125.11(6) ?
Cu4 Rb3 H1n2 3_566 . . 133.22(6) ?
Cu4 Rb3 H1n2 3_566 . 4_555 116.36(5) ?
Cl2 Rb3 Cl2 1_556 . 4_556 94.25(9) ?
Cl2 Rb3 Cl4 1_556 . 2_546 138.83(11) ?
Cl2 Rb3 Cl4 1_556 . 3_566 78.33(8) ?
Cl2 Rb3 Cl6 1_556 . . 66.40(7) ?
Cl2 Rb3 Cl6 1_556 . 4_555 132.80(11) ?
Cl2 Rb3 Cl7 1_556 . 2_546 66.70(7) ?
Cl2 Rb3 O13 1_556 . . 132.78(7) ?
Cl2 Rb3 H1o13 1_556 . . 132.87(5) ?
Cl2 Rb3 N2 1_556 . . 58.74(6) ?
Cl2 Rb3 H1n2 1_556 . . 75.02(7) ?
Cl2 Rb3 H1n2 1_556 . 4_555 44.92(6) ?
Cl2 Rb3 Cl4 4_556 . 2_546 78.33(8) ?
Cl2 Rb3 Cl4 4_556 . 3_566 138.83(11) ?
Cl2 Rb3 Cl6 4_556 . . 132.80(11) ?
Cl2 Rb3 Cl6 4_556 . 4_555 66.40(7) ?
Cl2 Rb3 Cl7 4_556 . 2_546 66.70(7) ?
Cl2 Rb3 O13 4_556 . . 132.78(7) ?
Cl2 Rb3 H1o13 4_556 . . 132.87(5) ?
Cl2 Rb3 N2 4_556 . . 58.74(6) ?
Cl2 Rb3 H1n2 4_556 . . 44.92(6) ?
Cl2 Rb3 H1n2 4_556 . 4_555 75.02(7) ?
Cl4 Rb3 Cl4 2_546 . 3_566 81.32(10) ?
Cl4 Rb3 Cl6 2_546 . . 144.15(10) ?
Cl4 Rb3 Cl6 2_546 . 4_555 81.40(8) ?
Cl4 Rb3 Cl7 2_546 . 2_546 73.32(8) ?
Cl4 Rb3 O13 2_546 . . 63.7(5) ?
Cl4 Rb3 H1o13 2_546 . . 66.60(6) ?
Cl4 Rb3 N2 2_546 . . 136.35(6) ?
Cl4 Rb3 H1n2 2_546 . . 119.61(6) ?
Cl4 Rb3 H1n2 2_546 . 4_555 153.34(7) ?
Cl4 Rb3 Cl6 3_566 . . 81.40(8) ?
Cl4 Rb3 Cl6 3_566 . 4_555 144.15(10) ?
Cl4 Rb3 Cl7 3_566 . 2_546 73.32(8) ?
Cl4 Rb3 O13 3_566 . . 63.7(5) ?
Cl4 Rb3 H1o13 3_566 . . 66.60(6) ?
Cl4 Rb3 N2 3_566 . . 136.35(6) ?
Cl4 Rb3 H1n2 3_566 . . 153.34(7) ?
Cl4 Rb3 H1n2 3_566 . 4_555 119.61(6) ?
Cl6 Rb3 Cl6 . . 4_555 94.91(10) ?
Cl6 Rb3 Cl7 . . 2_546 130.06(6) ?
Cl6 Rb3 O13 . . . 80.4(4) ?
Cl6 Rb3 H1o13 . . . 77.73(6) ?
Cl6 Rb3 N2 . . . 74.92(7) ?
Cl6 Rb3 H1n2 . . . 87.91(8) ?
Cl6 Rb3 H1n2 . . 4_555 60.76(6) ?
Cl6 Rb3 Cl7 4_555 . 2_546 130.06(6) ?
Cl6 Rb3 O13 4_555 . . 80.4(4) ?
Cl6 Rb3 H1o13 4_555 . . 77.73(6) ?
Cl6 Rb3 N2 4_555 . . 74.92(7) ?
Cl6 Rb3 H1n2 4_555 . . 60.76(6) ?
Cl6 Rb3 H1n2 4_555 . 4_555 87.91(8) ?
Cl7 Rb3 O13 2_546 . . 122.1(7) ?
Cl7 Rb3 H1o13 2_546 . . 126.19(10) ?
Cl7 Rb3 N2 2_546 . . 94.76(8) ?
Cl7 Rb3 H1n2 2_546 . . 95.89(8) ?
Cl7 Rb3 H1n2 2_546 . 4_555 95.89(8) ?
O13 Rb3 H1o13 . . . 4.1(7) ?
O13 Rb3 N2 . . . 143.2(7) ?
O13 Rb3 H1n2 . . . 138.3(6) ?
O13 Rb3 H1n2 . . 4_555 138.3(6) ?
H1o13 Rb3 N2 . . . 139.05(8) ?
H1o13 Rb3 H1n2 . . . 134.68(7) ?
H1o13 Rb3 H1n2 . . 4_555 134.68(7) ?
N2 Rb3 H1n2 . . . 17.914(13) ?
N2 Rb3 H1n2 . . 4_555 17.914(13) ?
H1n2 Rb3 H1n2 . . 4_555 35.72(3) ?
Cl1 Cu1 Cl12 . . 2_646 100.1(3) ?
Cl1 Cu1 O4 . . . 93.2(3) ?
Cl1 Cu1 O9 . . . 170.7(2) ?
Cl1 Cu1 O9 . . 3_646 96.9(2) ?
Cl12 Cu1 O4 2_646 . . 80.7(3) ?
Cl12 Cu1 O9 2_646 . . 88.5(3) ?
Cl12 Cu1 O9 2_646 . 3_646 98.7(2) ?
O4 Cu1 O9 . . . 91.5(3) ?
O4 Cu1 O9 . . 3_646 169.8(4) ?
O9 Cu1 O9 . . 3_646 78.3(3) ?
Cl2 Cu2 Cl9 . . . 103.54(12) ?
Cl2 Cu2 O5 . . . 166.9(2) ?
Cl2 Cu2 O6 . . . 92.7(3) ?
Cl2 Cu2 O10 . . . 97.6(2) ?
Cl9 Cu2 O5 . . . 89.5(2) ?
Cl9 Cu2 O6 . . . 86.1(2) ?
Cl9 Cu2 O10 . . . 97.2(2) ?
O5 Cu2 O6 . . . 89.5(4) ?
O5 Cu2 O10 . . . 79.2(3) ?
O6 Cu2 O10 . . . 168.2(4) ?
Cl6 Cu3 Cl10 . . . 114.4(3) ?
Cl6 Cu3 O3 . . . 93.4(3) ?
Cl6 Cu3 O5 . . . 94.8(2) ?
Cl6 Cu3 O10 . . . 159.0(2) ?
Cl10 Cu3 O3 . . . 78.1(3) ?
Cl10 Cu3 O5 . . . 97.9(3) ?
Cl10 Cu3 O10 . . . 86.5(3) ?
O3 Cu3 O5 . . . 171.8(3) ?
O3 Cu3 O10 . . . 93.1(4) ?
O5 Cu3 O10 . . . 79.5(3) ?
Rb3 Cu4 Cl4 2_556 . . 60.46(10) ?
Rb3 Cu4 Cl7 2_556 . . 52.38(10) ?
Rb3 Cu4 O1 2_556 . . 81.1(3) ?
Rb3 Cu4 O7 2_556 . . 106.3(2) ?
Rb3 Cu4 O7 2_556 . 3_565 139.88(19) ?
Cl4 Cu4 Cl7 . . . 112.24(14) ?
Cl4 Cu4 O1 . . . 92.0(3) ?
Cl4 Cu4 O7 . . . 94.4(2) ?
Cl4 Cu4 O7 . . 3_565 159.7(2) ?
Cl7 Cu4 O1 . . . 86.2(2) ?
Cl7 Cu4 O7 . . . 95.8(2) ?
Cl7 Cu4 O7 . . 3_565 87.9(2) ?
O1 Cu4 O7 . . . 172.0(4) ?
O1 Cu4 O7 . . 3_565 92.0(3) ?
O7 Cu4 O7 . . 3_565 80.4(3) ?
Cl3 Cu5 Cl5 . . . 100.11(12) ?
Cl3 Cu5 O8 . . . 167.7(2) ?
Cl3 Cu5 O11 . . . 92.7(3) ?
Cl3 Cu5 O12 . . . 97.4(2) ?
Cl5 Cu5 O8 . . . 91.8(2) ?
Cl5 Cu5 O11 . . . 86.5(2) ?
Cl5 Cu5 O12 . . . 97.6(2) ?
O8 Cu5 O11 . . . 91.0(4) ?
O8 Cu5 O12 . . . 77.8(3) ?
O11 Cu5 O12 . . . 168.1(4) ?
Cl8 Cu6 Cl11 . . 1_545 111.7(3) ?
Cl8 Cu6 O2 . . . 94.8(3) ?
Cl8 Cu6 O8 . . . 93.9(2) ?
Cl8 Cu6 O12 . . . 161.2(2) ?
Cl11 Cu6 O2 1_545 . . 78.7(3) ?
Cl11 Cu6 O8 1_545 . . 98.3(2) ?
Cl11 Cu6 O12 1_545 . . 86.5(3) ?
O2 Cu6 O8 . . . 171.3(3) ?
O2 Cu6 O12 . . . 93.2(3) ?
O8 Cu6 O12 . . . 78.4(3) ?
O1 Te1 O5 . . . 94.3(3) ?
O1 Te1 O5 . . 4_565 94.3(3) ?
O5 Te1 O5 . . 4_565 99.5(3) ?
O3 Te2 O8 . . . 95.4(3) ?
O3 Te2 O8 . . 4_555 95.4(3) ?
O8 Te2 O8 . . 4_555 98.8(3) ?
O6 Te3 O7 . . 2_555 92.1(3) ?
O6 Te3 O7 . . 3_565 92.1(3) ?
O7 Te3 O7 2_555 . 3_565 99.4(3) ?
O2 Te4 O9 . . . 93.4(3) ?
O2 Te4 O9 . . 4_545 93.4(3) ?
O9 Te4 O9 . . 4_545 99.6(3) ?
O10 Te5 O10 . . 4_555 97.9(3) ?
O10 Te5 O11 . . . 91.5(3) ?
O10 Te5 O11 4_555 . . 91.5(3) ?
O4 Te6 O12 . . . 92.4(3) ?
O4 Te6 O12 . . 4_545 92.4(3) ?
O12 Te6 O12 . . 4_545 98.4(3) ?
Rb1 Cl1 Rb1 1_544 . 2_646 116.23(9) ?
Rb1 Cl1 Cu1 1_544 . . 126.93(12) ?
Rb1 Cl1 N1 1_544 . 1_545 67.5(3) ?
Rb1 Cl1 Cu1 2_646 . . 116.18(11) ?
Rb1 Cl1 N1 2_646 . 1_545 84.7(2) ?
Cu1 Cl1 N1 . . 1_545 125.3(3) ?
Rb2 Cl2 Rb3 1_554 . 1_554 133.03(11) ?
Rb2 Cl2 Cu2 1_554 . . 98.35(10) ?
Rb2 Cl2 N2 1_554 . 1_554 91.51(8) ?
Rb3 Cl2 Cu2 1_554 . . 128.25(13) ?
Rb3 Cl2 N2 1_554 . 1_554 57.56(6) ?
Cu2 Cl2 N2 . . 1_554 127.65(11) ?
Rb1 Cl3 Rb2 1_554 . 1_544 127.18(10) ?
Rb1 Cl3 Cu5 1_554 . . 100.27(10) ?
Rb1 Cl3 N1 1_554 . 2_645 86.6(2) ?
Rb2 Cl3 Cu5 1_544 . . 132.14(12) ?
Rb2 Cl3 N1 1_544 . 2_645 57.9(3) ?
Cu5 Cl3 N1 . . 2_645 128.8(3) ?
Rb3 Cl4 Cu4 2_556 . . 86.20(11) ?
Rb1 Cl5 Cu5 1_554 . . 89.54(10) ?
Rb1 Cl5 Cu5 1_554 . 4_555 89.54(10) ?
Cu5 Cl5 Cu5 . . 4_555 73.05(10) ?
Rb3 Cl6 Cu3 . . . 103.59(11) ?
Rb3 Cl7 Cu4 2_556 . . 87.34(11) ?
Rb3 Cl7 Cu4 2_556 . 4_565 87.34(11) ?
Cu4 Cl7 Cu4 . . 4_565 74.66(10) ?
Rb2 Cl8 Cu6 1_545 . . 102.35(11) ?
Rb2 Cl8 N2 1_545 . . 85.70(8) ?
Cu6 Cl8 N2 . . . 123.06(11) ?
Rb2 Cl9 Cu2 1_554 . . 87.72(11) ?
Rb2 Cl9 Cu2 1_554 . 4_565 87.72(11) ?
Cu2 Cl9 Cu2 . . 4_565 73.32(9) ?
Cu3 Cl10 Cu3 . . 4_555 85.5(3) ?
Cu6 Cl11 Cu6 1_565 . 4_555 84.6(3) ?
Cu1 Cl12 Cu1 2_656 . 3_656 83.6(3) ?
Cu4 O1 Cu4 . . 4_565 111.9(4) ?
Cu4 O1 Te1 . . . 123.7(2) ?
Cu4 O1 Te1 4_565 . . 123.7(2) ?
Cu6 O2 Cu6 . . 4_545 116.0(4) ?
Cu6 O2 Te4 . . . 122.0(2) ?
Cu6 O2 Te4 4_545 . . 122.0(2) ?
Cu3 O3 Cu3 . . 4_555 116.1(4) ?
Cu3 O3 Te2 . . . 122.0(2) ?
Cu3 O3 Te2 4_555 . . 122.0(2) ?
Cu1 O4 Cu1 . . 4_545 113.8(4) ?
Cu1 O4 Te6 . . . 123.0(2) ?
Cu1 O4 Te6 4_545 . . 123.0(2) ?
Cu2 O5 Cu3 . . . 98.5(3) ?
Cu2 O5 Te1 . . . 130.1(4) ?
Cu3 O5 Te1 . . . 129.7(4) ?
Cu2 O6 Cu2 . . 4_565 113.8(4) ?
Cu2 O6 Te3 . . . 121.6(2) ?
Cu2 O6 Te3 4_565 . . 121.6(2) ?
Cu4 O7 Cu4 . . 3_565 99.6(3) ?
Cu4 O7 Te3 . . 2_545 129.0(4) ?
Cu4 O7 Te3 3_565 . 2_545 130.5(4) ?
Cu5 O8 Cu6 . . . 100.8(3) ?
Cu5 O8 Te2 . . . 129.9(4) ?
Cu6 O8 Te2 . . . 128.0(4) ?
Cu1 O9 Cu1 . . 3_646 101.7(3) ?
Cu1 O9 Te4 . . . 132.8(4) ?
Cu1 O9 Te4 3_646 . . 123.3(4) ?
Cu2 O10 Cu3 . . . 102.2(3) ?
Cu2 O10 Te5 . . . 124.5(4) ?
Cu3 O10 Te5 . . . 133.0(4) ?
Cu5 O11 Cu5 . . 4_555 112.3(4) ?
Cu5 O11 Te5 . . . 122.9(2) ?
Cu5 O11 Te5 4_555 . . 122.9(2) ?
Cu5 O12 Cu6 . . . 102.6(3) ?
Cu5 O12 Te6 . . . 122.5(4) ?
Cu6 O12 Te6 . . . 134.1(4) ?
Rb3 O13 H1o13 . . . 158(3) ?
Rb3 H1o13 O13 . . . 18(3) ?
Rb2 N1 Cl1 2_646 . 1_565 124.5(3) ?
Rb2 N1 Cl1 2_646 . 4_545 124.5(3) ?
Rb2 N1 Cl3 2_646 . 2_655 59.0(3) ?
Rb2 N1 Cl3 2_646 . 3_655 59.0(3) ?
Rb2 N1 H1n1 2_646 . 2_646 86.2(13) ?
Rb2 N1 H2n1 2_646 . . 63.4(11) ?
Rb2 N1 H2n1 2_646 . 4_555 63.4(11) ?
Rb2 N1 H3n1 2_646 . 2_646 149.0(17) ?
Cl1 N1 Cl1 1_565 . 4_545 88.6(4) ?
Cl1 N1 Cl3 1_565 . 2_655 90.32(7) ?
Cl1 N1 Cl3 1_565 . 3_655 176.2(6) ?
Cl1 N1 H1n1 1_565 . 2_646 66.5(8) ?
Cl1 N1 H2n1 1_565 . . 85.5(8) ?
Cl1 N1 H2n1 1_565 . 4_555 172.1(13) ?
Cl1 N1 H3n1 1_565 . 2_646 75.0(10) ?
Cl1 N1 Cl3 4_545 . 2_655 176.2(6) ?
Cl1 N1 Cl3 4_545 . 3_655 90.32(7) ?
Cl1 N1 H1n1 4_545 . 2_646 66.5(8) ?
Cl1 N1 H2n1 4_545 . . 172.1(13) ?
Cl1 N1 H2n1 4_545 . 4_555 85.5(8) ?
Cl1 N1 H3n1 4_545 . 2_646 75.0(10) ?
Cl3 N1 Cl3 2_655 . 3_655 90.5(5) ?
Cl3 N1 H1n1 2_655 . 2_646 116.4(9) ?
Cl3 N1 H2n1 2_655 . . 5.1(8) ?
Cl3 N1 H2n1 2_655 . 4_555 95.1(12) ?
Cl3 N1 H3n1 2_655 . 2_646 101.2(11) ?
Cl3 N1 H1n1 3_655 . 2_646 116.4(9) ?
Cl3 N1 H2n1 3_655 . . 95.1(12) ?
Cl3 N1 H2n1 3_655 . 4_555 5.1(8) ?
Cl3 N1 H3n1 3_655 . 2_646 101.2(11) ?
H1n1 N1 H2n1 2_646 . . 115.6(14) ?
H1n1 N1 H2n1 2_646 . 4_555 115.6(14) ?
H1n1 N1 H3n1 2_646 . 2_646 125(2) ?
H2n1 N1 H2n1 . . 4_555 100(2) ?
H2n1 N1 H3n1 . . 2_646 98.3(15) ?
H2n1 N1 H3n1 4_555 . 2_646 98.3(15) ?
Rb2 H2n1 N1 2_646 . . 101.9(11) ?
Rb1 H3n1 N1 2_657 . 2_656 141.2(14) ?
Rb3 N2 Cl2 . . 1_556 63.70(5) ?
Rb3 N2 Cl2 . . 4_556 63.70(5) ?
Rb3 N2 Cl8 . . . 127.03(5) ?
Rb3 N2 Cl8 . . 4_555 127.03(5) ?
Rb3 N2 H2n2 . . . 177.17(4) ?
Rb3 N2 H3n2 . . . 94.13(4) ?
Cl2 N2 Cl2 1_556 . 4_556 100.45(8) ?
Cl2 N2 Cl8 1_556 . . 167.27(7) ?
Cl2 N2 Cl8 1_556 . 4_555 91.29(7) ?
Cl2 N2 H2n2 1_556 . . 114.82(5) ?
Cl2 N2 H3n2 1_556 . . 64.63(5) ?
Cl2 N2 Cl8 4_556 . . 91.29(7) ?
Cl2 N2 Cl8 4_556 . 4_555 167.27(7) ?
Cl2 N2 H2n2 4_556 . . 114.82(5) ?
Cl2 N2 H3n2 4_556 . . 64.63(5) ?
Cl8 N2 Cl8 . . 4_555 76.61(7) ?
Cl8 N2 H2n2 . . . 54.78(5) ?
Cl8 N2 H3n2 . . . 117.28(5) ?
Cl8 N2 H2n2 4_555 . . 54.78(5) ?
Cl8 N2 H3n2 4_555 . . 117.28(5) ?
H2n2 N2 H3n2 . . . 83.044(3) ?

loop_
_geom_bond_atom_site_label_1
_geom_bond_atom_site_label_2
_geom_bond_site_symmetry_1
_geom_bond_site_symmetry_2
_geom_bond_distance
_geom_bond_publ_flag
Rb1 Cl1 . 1_566 3.476(3) ?
Rb1 Cl1 . 2_656 3.355(3) ?
Rb1 Cl1 . 3_656 3.355(3) ?
Rb1 Cl1 . 4_546 3.476(3) ?
Rb1 Cl3 . 1_556 3.293(3) ?
Rb1 Cl3 . 4_556 3.293(3) ?
Rb1 Cl5 . 1_556 3.412(4) ?
Rb1 H3n1 . 2_647 3.2529(18) ?
Rb2 Cl2 . 1_556 3.334(3) ?
Rb2 Cl2 . 4_566 3.334(3) ?
Rb2 Cl3 . 1_566 3.353(3) ?
Rb2 Cl3 . 4_556 3.353(3) ?
Rb2 Cl8 . 1_565 3.468(3) ?
Rb2 Cl8 . 4_555 3.468(3) ?
Rb2 Cl9 . 1_556 3.468(5) ?
Rb2 N1 . 2_656 3.315(18) ?
Rb2 H2n1 . 2_656 3.0290(19) ?
Rb2 H2n1 . 3_666 3.0290(19) ?
Rb3 Cu4 . 2_546 4.064(3) ?
Rb3 Cu4 . 3_566 4.064(3) ?
Rb3 Cl2 . 1_556 3.397(3) ?
Rb3 Cl2 . 4_556 3.397(3) ?
Rb3 Cl4 . 2_546 3.543(4) ?
Rb3 Cl4 . 3_566 3.543(4) ?
Rb3 Cl6 . . 3.355(3) ?
Rb3 Cl6 . 4_555 3.355(3) ?
Rb3 Cl7 . 2_546 3.222(5) ?
Rb3 O13 . . 2.65(3) ?
Rb3 H1o13 . . 3.213(2) ?
Rb3 N2 . . 3.197(2) ?
Rb3 H1n2 . . 3.229(2) ?
Rb3 H1n2 . 4_555 3.229(2) ?
Cu1 Cl1 . . 2.245(3) ?
Cu1 Cl12 . 2_646 2.413(7) ?
Cu1 O4 . . 1.920(5) ?
Cu1 O9 . . 2.002(7) ?
Cu1 O9 . 3_646 1.951(7) ?
Cu2 Cl2 . . 2.255(3) ?
Cu2 Cl9 . . 2.664(3) ?
Cu2 O5 . . 2.039(7) ?
Cu2 O6 . . 1.898(5) ?
Cu2 O10 . . 1.904(7) ?
Cu3 Cl6 . . 2.229(3) ?
Cu3 Cl10 . . 2.422(8) ?
Cu3 O3 . . 1.938(5) ?
Cu3 O5 . . 1.951(7) ?
Cu3 O10 . . 1.983(7) ?
Cu4 Cl4 . . 2.238(4) ?
Cu4 Cl7 . . 2.630(3) ?
Cu4 O1 . . 1.925(5) ?
Cu4 O7 . . 1.909(7) ?
Cu4 O7 . 3_565 2.033(7) ?
Cu5 Cl3 . . 2.255(3) ?
Cu5 Cl5 . . 2.661(3) ?
Cu5 O8 . . 2.025(7) ?
Cu5 O11 . . 1.907(5) ?
Cu5 O12 . . 1.925(7) ?
Cu6 Cl8 . . 2.234(3) ?
Cu6 Cl11 . 1_545 2.437(7) ?
Cu6 O2 . . 1.934(5) ?
Cu6 O8 . . 1.938(7) ?
Cu6 O12 . . 1.985(7) ?
Te1 O1 . . 1.869(8) ?
Te1 O5 . . 1.863(7) ?
Te1 O5 . 4_565 1.863(7) ?
Te2 O3 . . 1.875(9) ?
Te2 O8 . . 1.880(7) ?
Te2 O8 . 4_555 1.880(7) ?
Te3 O6 . . 1.879(9) ?
Te3 O7 . 2_555 1.876(7) ?
Te3 O7 . 3_565 1.876(7) ?
Te4 O2 . . 1.891(8) ?
Te4 O9 . . 1.873(7) ?
Te4 O9 . 4_545 1.873(7) ?
Te5 O10 . . 1.885(7) ?
Te5 O10 . 4_555 1.885(7) ?
Te5 O11 . . 1.881(9) ?
Te6 O4 . . 1.877(8) ?
Te6 O12 . . 1.876(7) ?
Te6 O12 . 4_545 1.876(7) ?
Cl1 N1 . 1_545 3.550(14) ?
Cl2 N2 . 1_554 3.239(3) ?
Cl3 N1 . 2_645 3.491(14) ?
Cl8 N2 . . 3.455(3) ?
O13 H1o13 . . 0.60(3) ?
N1 H1n1 . 2_646 0.814(19) ?
N1 H2n1 . . 0.858(13) ?
N1 H2n1 . 4_555 0.858(13) ?
N1 H3n1 . 2_646 0.797(17) ?
N2 H2n2 . . 0.85442(8) ?
N2 H3n2 . . 0.89508(8) ?

loop_
_geom_hbond_atom_site_label_D
_geom_hbond_atom_site_label_H
_geom_hbond_atom_site_label_A
_geom_hbond_site_symmetry_D
_geom_hbond_site_symmetry_H
_geom_hbond_site_symmetry_A
_geom_hbond_distance_DH
_geom_hbond_distance_HA
_geom_hbond_distance_DA
_geom_hbond_angle_DHA
_geom_hbond_publ_flag
O13 H1o13 Cl10 . . . 0.60(3) 2.273(12) 2.64(3) 122(3) ?
N1 H1n1 Te4 2_656 . 1_565 0.814(19) 2.4682(10) 3.253(19) 162.3(13) ?
N2 H3n2 Te5 . . 1_556 0.90 2.2819(10) 3.1744(10) 174.94(2) ?

loop_
_geom_torsion_atom_site_label_1
_geom_torsion_atom_site_label_2
_geom_torsion_atom_site_label_3
_geom_torsion_atom_site_label_4
_geom_torsion_site_symmetry_1
_geom_torsion_site_symmetry_2
_geom_torsion_site_symmetry_3
_geom_torsion_site_symmetry_4
_geom_torsion
_geom_torsion_publ_flag
? ? ? ? ? ? ? ? ? ?

loop_
_restr_angle_atom_site_label_1
_restr_angle_site_symmetry_1
_restr_angle_atom_site_label_2
_restr_angle_site_symmetry_2
_restr_angle_atom_site_label_3
_restr_angle_site_symmetry_3
_restr_angle_target
_restr_angle_target_weight_param
? ? ? ? ? ? ? ?

loop_
_restr_distance_atom_site_label_1
_restr_distance_site_symmetry_1
_restr_distance_atom_site_label_2
_restr_distance_site_symmetry_2
_restr_distance_target
_restr_distance_target_weight_param
? ? ? ? ? ?

loop_
_restr_equal_angle_atom_site_label_1
_restr_equal_angle_site_symmetry_1
_restr_equal_angle_atom_site_label_2
_restr_equal_angle_site_symmetry_2
_restr_equal_angle_atom_site_label_3
_restr_equal_angle_site_symmetry_3
_restr_equal_angle_class_class_id
_restr_equal_angle_class_target_weight_param
? ? ? ? ? ? ? ?

loop_
_restr_equal_distance_atom_site_label_1
_restr_equal_distance_site_symmetry_1
_restr_equal_distance_atom_site_label_2
_restr_equal_distance_site_symmetry_2
_restr_equal_distance_class_class_id
_restr_equal_distance_class_target_weight_param
? ? ? ? ? ?

loop_
_restr_equal_torsion_atom_site_label_1
_restr_equal_torsion_site_symmetry_1
_restr_equal_torsion_atom_site_label_2
_restr_equal_torsion_site_symmetry_2
_restr_equal_torsion_atom_site_label_3
_restr_equal_torsion_site_symmetry_3
_restr_equal_torsion_atom_site_label_4
_restr_equal_torsion_site_symmetry_4
_restr_equal_torsion_class_class_id
_restr_equal_torsion_class_target_weight_param
? ? ? ? ? ? ? ? ? ?

loop_
_restr_torsion_atom_site_label_1
_restr_torsion_site_symmetry_1
_restr_torsion_atom_site_label_2
_restr_torsion_site_symmetry_2
_restr_torsion_atom_site_label_3
_restr_torsion_site_symmetry_3
_restr_torsion_atom_site_label_4
_restr_torsion_site_symmetry_4
_restr_torsion_angle_target
_restr_torsion_weight_param
? ? ? ? ? ? ? ? ? ?

loop_
_twin_individual_id
_twin_individual_mass_fraction_refined
_twin_individual_twin_matrix_11
_twin_individual_twin_matrix_12
_twin_individual_twin_matrix_13
_twin_individual_twin_matrix_21
_twin_individual_twin_matrix_22
_twin_individual_twin_matrix_23
_twin_individual_twin_matrix_31
_twin_individual_twin_matrix_32
_twin_individual_twin_matrix_33
? ? ? ? ? ? ? ? ? ? ?

loop_
_jana_atom_site_adp_c_label
_jana_atom_site_adp_c_type_symbol
_jana_atom_site_adp_c_111
_jana_atom_site_adp_c_112
_jana_atom_site_adp_c_113
_jana_atom_site_adp_c_122
_jana_atom_site_adp_c_123
_jana_atom_site_adp_c_133
_jana_atom_site_adp_c_222
_jana_atom_site_adp_c_223
_jana_atom_site_adp_c_233
_jana_atom_site_adp_c_333
? ? ? ? ? ? ? ? ? ? ? ?

loop_
_jana_atom_site_adp_d_label
_jana_atom_site_adp_d_type_symbol
_jana_atom_site_adp_d_1111
_jana_atom_site_adp_d_1112
_jana_atom_site_adp_d_1113
_jana_atom_site_adp_d_1122
_jana_atom_site_adp_d_1123
_jana_atom_site_adp_d_1133
_jana_atom_site_adp_d_1222
_jana_atom_site_adp_d_1223
_jana_atom_site_adp_d_1233
_jana_atom_site_adp_d_1333
_jana_atom_site_adp_d_2222
_jana_atom_site_adp_d_2223
_jana_atom_site_adp_d_2233
_jana_atom_site_adp_d_2333
_jana_atom_site_adp_d_3333
? ? ? ? ? ? ? ? ? ? ? ? ? ? ? ? ?

loop_
_jana_atom_site_adp_e_label
_jana_atom_site_adp_e_type_symbol
_jana_atom_site_adp_e_11111
_jana_atom_site_adp_e_11112
_jana_atom_site_adp_e_11113
_jana_atom_site_adp_e_11122
_jana_atom_site_adp_e_11123
_jana_atom_site_adp_e_11133
_jana_atom_site_adp_e_11222
_jana_atom_site_adp_e_11223
_jana_atom_site_adp_e_11233
_jana_atom_site_adp_e_11333
_jana_atom_site_adp_e_12222
_jana_atom_site_adp_e_12223
_jana_atom_site_adp_e_12233
_jana_atom_site_adp_e_12333
_jana_atom_site_adp_e_13333
_jana_atom_site_adp_e_22222
_jana_atom_site_adp_e_22223
_jana_atom_site_adp_e_22233
_jana_atom_site_adp_e_22333
_jana_atom_site_adp_e_23333
_jana_atom_site_adp_e_33333
? ? ? ? ? ? ? ? ? ? ? ? ? ? ? ? ? ? ? ? ? ? ?

loop_
_jana_atom_site_adp_f_label
_jana_atom_site_adp_f_type_symbol
_jana_atom_site_adp_f_111111
_jana_atom_site_adp_f_111112
_jana_atom_site_adp_f_111113
_jana_atom_site_adp_f_111122
_jana_atom_site_adp_f_111123
_jana_atom_site_adp_f_111133
_jana_atom_site_adp_f_111222
_jana_atom_site_adp_f_111223
_jana_atom_site_adp_f_111233
_jana_atom_site_adp_f_111333
_jana_atom_site_adp_f_112222
_jana_atom_site_adp_f_112223
_jana_atom_site_adp_f_112233
_jana_atom_site_adp_f_112333
_jana_atom_site_adp_f_113333
_jana_atom_site_adp_f_122222
_jana_atom_site_adp_f_122223
_jana_atom_site_adp_f_122233
_jana_atom_site_adp_f_122333
_jana_atom_site_adp_f_123333
_jana_atom_site_adp_f_133333
_jana_atom_site_adp_f_222222
_jana_atom_site_adp_f_222223
_jana_atom_site_adp_f_222233
_jana_atom_site_adp_f_222333
_jana_atom_site_adp_f_223333
_jana_atom_site_adp_f_233333
_jana_atom_site_adp_f_333333
? ? ? ? ? ? ? ? ? ? ? ? ? ? ? ? ? ? ? ? ? ? ? ? ? ? ? ? ? ?
